data_4117174
loop_
_publ_author_name
'Michael Ruf'
'Karl Weis'
'Heinrich Vahrenkamp'

_publ_section_title
;
 Zn-O2H3-Zn: a Coordination Mode of the Hydrolytic Zinc-Aqua Function and
 a Possible Structural Motif for Oligozinc Enzymes
;
_journal_name_full 'Journal of the American Chemical Society'
_journal_page_first 9288
_journal_page_last 9294
_journal_paper_doi 10.1021/ja960629v
_journal_volume 118
_journal_year 1996
_chemical_compound_source Methanol/Dichlormethane
_chemical_formula_sum 'C39 H47 B Cl N6 O5 Zn'
_chemical_formula_weight 742.26
_chemical_name_systematic
;
Bis[Hydrotris(3-cumyl-5-methyl-pyrazol-1-yl)-
borato-zink-hydroxid]-hydro-perchlorat
;
_space_group_IT_number 61
_symmetry_cell_setting orthorhombic
_symmetry_space_group_name_Hall '-P 2ac 2ab'
_symmetry_space_group_name_H-M 'P b c a'
_atom_sites_solution_hydrogens geom
_atom_sites_solution_primary direct
_atom_sites_solution_secondary difmap
_audit_creation_method SHELXL
_cell_angle_alpha 90.00
_cell_angle_beta 90.00
_cell_angle_gamma 90.00
_cell_formula_units_Z 8
_cell_length_a 19.092(3)
_cell_length_b 19.716(3)
_cell_length_c 21.550(3)
_cell_measurement_reflns_used 25
_cell_measurement_temperature 293(2)
_cell_measurement_theta_max 18.4
_cell_measurement_theta_min 10.5
_cell_volume 8112(2)
_computing_cell_refinement 'NONIUS EXPRESS'
_computing_data_collection 'NONIUS EXPRESS'
_computing_data_reduction 'CADFOR, CADSEX (E. Keller, 1976, 1981)'
_computing_structure_refinement 'SHELXL-93 (Sheldrick, 1993)'
_computing_structure_solution 'SHELXS-86 (Sheldrick, 1990)'
_diffrn_ambient_temperature 293(2)
_diffrn_measurement_device Nonius-Turbo-CAD4
_diffrn_measurement_method Omega-2Theta
_diffrn_radiation_monochromator graphite
_diffrn_radiation_source 'fine-focus sealed tube'
_diffrn_radiation_type MoK\a
_diffrn_radiation_wavelength 0.71073
_diffrn_reflns_av_R_equivalents 0.0000
_diffrn_reflns_av_sigmaI/netI 0.0615
_diffrn_reflns_limit_h_max 21
_diffrn_reflns_limit_h_min 0
_diffrn_reflns_limit_k_max 21
_diffrn_reflns_limit_k_min 0
_diffrn_reflns_limit_l_max 0
_diffrn_reflns_limit_l_min -24
_diffrn_reflns_number 5859
_diffrn_reflns_theta_max 23.32
_diffrn_reflns_theta_min 2.27
_diffrn_standards_interval_count 'ICR every 3600 s, OCR every 200 refl. '
_diffrn_standards_number 2
_exptl_absorpt_coefficient_mu 0.680
_exptl_absorpt_correction_type none
_exptl_crystal_colour Colourless
_exptl_crystal_density_diffrn 1.215
_exptl_crystal_density_meas 1.20
_exptl_crystal_density_method floating
_exptl_crystal_description Octahedral
_exptl_crystal_F_000 3124
_exptl_crystal_size_max 0.6
_exptl_crystal_size_mid 0.6
_exptl_crystal_size_min 0.6
_refine_diff_density_max 0.553
_refine_diff_density_min -0.294
_refine_diff_density_rms 0.072
_refine_ls_extinction_method none
_refine_ls_goodness_of_fit_all 1.056
_refine_ls_goodness_of_fit_obs 1.011
_refine_ls_hydrogen_treatment Riding-model
_refine_ls_matrix_type full
_refine_ls_number_parameters 478
_refine_ls_number_reflns 5840
_refine_ls_number_restraints 0
_refine_ls_restrained_S_all 1.129
_refine_ls_restrained_S_obs 1.011
_refine_ls_R_factor_all 0.1314
_refine_ls_R_factor_obs 0.0557
_refine_ls_shift/esd_max 0.385
_refine_ls_shift/esd_mean 0.012
_refine_ls_structure_factor_coef Fsqd
_refine_ls_weighting_details 'w=1/[\s^2^(Fo^2^)+(0.0984P)^2^+11.3288P] where P=(Fo^2^+2Fc^2^)/3'
_refine_ls_weighting_scheme calc
_refine_ls_wR_factor_all 0.2134
_refine_ls_wR_factor_obs 0.1442
_reflns_number_observed 3482
_reflns_number_total 5859
_reflns_observed_criterion >2sigma(I)
_cod_data_source_file ja960629v_1.cif
_cod_data_source_block r30[ref.no.:3a]
_cod_depositor_comments
;
The following automatic conversions were performed:

'_refine_ls_weighting_scheme' value 'calc
w=1/[\s^2^(Fo^2^)+(0.0984P)^2^+11.3288P] where P=(Fo^2^+2Fc^2^)/3'
was changed to 'calc'. New tag '_refine_ls_weighting_details' was
created. The value of the new tag was set to
'w=1/[\s^2^(Fo^2^)+(0.0984P)^2^+11.3288P] where P=(Fo^2^+2Fc^2^)/3'.

Automatic conversion script
Id: cif_fix_values 3143 2015-03-26 13:38:13Z robertas 
;
_cod_original_cell_volume 8111.8(21)
_cod_original_formula_sum 'C39 H47 B N6 O5 Zn Cl'
_cod_database_code 4117174

loop_
_symmetry_equiv_pos_as_xyz
'x, y, z'
'-x+1/2, -y, z+1/2'
'-x, y+1/2, -z+1/2'
'x+1/2, -y+1/2, -z'
'-x, -y, -z'
'x-1/2, y, -z-1/2'
'x, -y-1/2, z-1/2'
'-x-1/2, y-1/2, z'

loop_
_atom_site_aniso_label
_atom_site_aniso_U_11
_atom_site_aniso_U_22
_atom_site_aniso_U_33
_atom_site_aniso_U_23
_atom_site_aniso_U_13
_atom_site_aniso_U_12
Zn 0.0589(4) 0.0442(4) 0.0524(4) -0.0052(3) -0.0068(3) -0.0074(3)
O1 0.080(3) 0.095(4) 0.097(4) -0.048(3) -0.010(3) -0.022(3)
N1 0.065(3) 0.052(3) 0.056(3) -0.005(2) -0.007(3) -0.010(2)
N3 0.056(3) 0.047(3) 0.061(3) -0.009(2) -0.009(2) -0.007(2)
N2 0.061(3) 0.048(3) 0.056(3) -0.006(2) -0.007(2) -0.007(2)
N4 0.077(4) 0.057(3) 0.053(3) -0.006(2) -0.009(3) -0.006(3)
C1 0.094(5) 0.067(4) 0.051(4) -0.008(3) -0.013(4) -0.003(4)
C2 0.093(5) 0.069(4) 0.049(4) -0.005(3) 0.002(4) -0.001(4)
C3 0.073(4) 0.048(3) 0.051(3) 0.000(3) 0.002(3) 0.002(3)
C4 0.132(7) 0.113(6) 0.068(5) -0.009(5) -0.033(5) -0.025(6)
C5 0.073(4) 0.053(3) 0.056(4) 0.003(3) 0.005(3) 0.003(3)
C6 0.093(5) 0.071(4) 0.059(4) 0.008(3) 0.005(4) 0.005(4)
C7 0.098(6) 0.079(5) 0.078(5) 0.011(4) 0.016(5) -0.015(5)
C8 0.082(5) 0.088(5) 0.081(5) 0.000(4) 0.009(4) -0.013(4)
C9 0.074(5) 0.114(6) 0.077(5) 0.020(5) -0.009(4) -0.005(5)
C10 0.080(5) 0.082(5) 0.067(4) 0.027(4) 0.000(4) -0.005(4)
C11 0.102(7) 0.173(10) 0.112(7) -0.012(7) 0.022(6) -0.049(7)
C12 0.147(10) 0.239(15) 0.282(17) -0.191(14) 0.092(11) -0.100(10)
C13 0.083(6) 0.151(10) 0.210(12) -0.063(9) 0.026(7) -0.015(6)
N5 0.068(3) 0.041(3) 0.061(3) -0.006(2) -0.007(3) -0.011(2)
C14 0.075(4) 0.055(4) 0.058(4) -0.001(3) 0.010(3) -0.009(3)
C15 0.075(4) 0.049(4) 0.070(4) -0.001(3) 0.007(4) -0.002(3)
C16 0.061(4) 0.048(3) 0.054(4) 0.000(3) 0.002(3) -0.006(3)
C17 0.110(6) 0.053(4) 0.084(5) -0.015(4) -0.002(4) -0.027(4)
C18 0.057(4) 0.054(4) 0.061(4) 0.005(3) 0.002(3) 0.002(3)
C19 0.081(5) 0.054(4) 0.061(4) -0.001(3) -0.004(3) 0.019(3)
C20 0.090(5) 0.068(4) 0.057(4) -0.005(3) -0.005(4) 0.013(4)
C21 0.076(4) 0.067(4) 0.053(4) -0.002(3) -0.005(3) -0.001(4)
C22 0.076(4) 0.063(4) 0.068(4) 0.013(4) -0.016(4) 0.002(4)
C23 0.066(4) 0.048(3) 0.079(4) 0.007(3) 0.005(4) 0.002(3)
C24 0.103(6) 0.084(5) 0.076(5) -0.005(4) -0.016(5) 0.008(4)
C25 0.117(8) 0.187(11) 0.127(9) -0.028(8) -0.047(7) 0.026(8)
C26 0.139(8) 0.176(10) 0.063(5) -0.010(6) 0.001(5) -0.017(7)
N6 0.060(3) 0.050(3) 0.067(3) -0.004(2) -0.009(3) -0.010(2)
C27 0.060(4) 0.060(4) 0.085(5) 0.005(4) -0.011(4) -0.014(3)
C28 0.049(4) 0.067(4) 0.090(5) 0.006(4) 0.001(4) -0.001(3)
C29 0.064(4) 0.054(4) 0.060(4) 0.002(3) 0.001(3) 0.002(3)
C30 0.079(5) 0.087(5) 0.138(7) -0.005(5) -0.033(5) -0.019(4)
C31 0.060(4) 0.049(3) 0.059(4) 0.003(3) -0.002(3) 0.007(3)
C32 0.072(4) 0.064(4) 0.071(4) 0.006(4) 0.004(4) 0.006(4)
C33 0.097(6) 0.075(5) 0.069(4) -0.019(4) 0.000(4) 0.020(4)
C34 0.082(5) 0.062(4) 0.104(6) -0.020(4) -0.023(5) 0.010(4)
C35 0.076(5) 0.052(4) 0.135(7) -0.012(4) -0.004(5) -0.003(4)
C36 0.065(4) 0.055(4) 0.098(5) -0.013(4) 0.012(4) 0.000(3)
C37 0.141(8) 0.079(6) 0.203(11) -0.063(7) -0.079(8) 0.028(6)
C38 0.212(12) 0.064(5) 0.190(11) -0.017(6) -0.081(10) 0.019(7)
C39 0.332(19) 0.095(7) 0.228(15) -0.051(9) -0.184(15) 0.025(10)
B 0.067(5) 0.055(4) 0.060(4) -0.009(4) -0.012(4) -0.013(4)
Cl1 0.183(7) 0.235(10) 0.075(4) 0.025(5) -0.007(4) 0.101(7)
O2 0.226(22) 0.177(18) 0.222(23) 0.039(18) 0.022(19) 0.072(16)
O3 0.548(53) 0.082(10) 0.146(18) 0.000(10) 0.119(25) -0.038(19)
O4 0.242(24) 0.335(32) 0.249(27) -0.049(26) -0.061(22) 0.166(24)
O5 0.135(15) 0.823(75) 0.081(11) -0.014(24) -0.037(10) 0.190(30)

loop_
_atom_site_label
_atom_site_type_symbol
_atom_site_fract_x
_atom_site_fract_y
_atom_site_fract_z
_atom_site_U_iso_or_equiv
_atom_site_thermal_displace_type
_atom_site_occupancy
_atom_site_calc_flag
_atom_site_refinement_flags
Zn Zn 0.07998(3) 0.08632(3) 0.08129(3) 0.0518(3) Uani 1 d .
O1 O 0.0071(2) 0.0388(2) 0.0420(2) 0.091(2) Uani 1 d .
H1 H 0.0018(2) 0.0117(2) 0.0135(2) 0.109 Uiso 1 d R
N1 N 0.0654(3) 0.1108(2) 0.1716(2) 0.0575(13) Uani 1 d .
N2 N 0.1098(3) 0.1801(2) 0.0533(2) 0.0549(12) Uani 1 d .
N3 N 0.1805(2) 0.0573(2) 0.0932(2) 0.0548(12) Uani 1 d .
N4 N 0.1233(3) 0.1427(2) 0.1956(2) 0.0623(13) Uani 1 d .
C1 C 0.1198(4) 0.1419(3) 0.2587(3) 0.071(2) Uani 1 d .
C2 C 0.0600(4) 0.1097(3) 0.2756(3) 0.070(2) Uani 1 d .
H2 H 0.0445(4) 0.1020(3) 0.3159(3) 0.085 Uiso 1 d R
C3 C 0.0262(3) 0.0907(3) 0.2205(3) 0.057(2) Uani 1 d .
C4 C 0.1742(5) 0.1742(4) 0.2993(3) 0.104(3) Uani 1 d .
H4A H 0.1714(5) 0.2225(4) 0.2949(3) 0.157 Uiso 1 d R
H4B H 0.2201(5) 0.1591(4) 0.2876(3) 0.157 Uiso 1 d R
H4C H 0.1653(5) 0.1620(4) 0.3417(3) 0.157 Uiso 1 d R
C5 C -0.0415(4) 0.0571(3) 0.2132(3) 0.061(2) Uani 1 d .
C6 C -0.0651(4) 0.0116(3) 0.2576(3) 0.074(2) Uani 1 d .
H6 H -0.0367(4) 0.0006(3) 0.2912(3) 0.089 Uiso 1 d R
C7 C -0.1312(4) -0.0180(4) 0.2522(4) 0.085(2) Uani 1 d .
H7 H -0.1464(4) -0.0476(4) 0.2831(4) 0.102 Uiso 1 d R
C8 C -0.1748(4) -0.0046(4) 0.2030(4) 0.084(2) Uani 1 d .
C9 C -0.1507(4) 0.0407(4) 0.1591(4) 0.088(2) Uani 1 d .
H9 H -0.1789(4) 0.0508(4) 0.1251(4) 0.106 Uiso 1 d R
C10 C -0.0859(4) 0.0715(4) 0.1644(3) 0.076(2) Uani 1 d .
H10 H -0.0721(4) 0.1022(4) 0.1340(3) 0.091 Uiso 1 d R
C11 C -0.2459(5) -0.0389(6) 0.1964(5) 0.129(4) Uani 1 d .
H11 H -0.2683(5) -0.0117(6) 0.1640(5) 0.155 Uiso 1 d R
C12 C -0.2428(6) -0.1017(7) 0.1684(7) 0.223(9) Uani 1 d .
H12A H -0.2159(6) -0.1314(7) 0.1945(7) 0.334 Uiso 1 d R
H12B H -0.2203(6) -0.0977(7) 0.1287(7) 0.334 Uiso 1 d R
H12C H -0.2889(6) -0.1201(7) 0.1630(7) 0.334 Uiso 1 d R
C13 C -0.2910(5) -0.0278(5) 0.2498(6) 0.148(4) Uani 1 d .
H13A H -0.2938(5) 0.0197(5) 0.2589(6) 0.222 Uiso 1 d R
H13B H -0.2727(5) -0.0516(5) 0.2851(6) 0.222 Uiso 1 d R
H13C H -0.3370(5) -0.0447(5) 0.2403(6) 0.222 Uiso 1 d R
N5 N 0.1470(3) 0.2115(2) 0.1003(2) 0.0569(13) Uani 1 d .
C14 C 0.1511(3) 0.2788(3) 0.0883(3) 0.063(2) Uani 1 d .
C15 C 0.1165(3) 0.2910(3) 0.0336(3) 0.065(2) Uani 1 d .
H15 H 0.1104(3) 0.3330(3) 0.0147(3) 0.078 Uiso 1 d R
C16 C 0.0921(3) 0.2285(3) 0.0123(3) 0.0544(15) Uani 1 d .
C17 C 0.1901(4) 0.3274(3) 0.1289(3) 0.082(2) Uani 1 d .
H17A H 0.1776(4) 0.3731(3) 0.1184(3) 0.123 Uiso 1 d R
H17B H 0.2395(4) 0.3211(3) 0.1228(3) 0.123 Uiso 1 d R
H17C H 0.1786(4) 0.3189(3) 0.1715(3) 0.123 Uiso 1 d R
C18 C 0.0594(3) 0.2123(3) -0.0470(3) 0.057(2) Uani 1 d .
C19 C 0.0649(3) 0.1485(3) -0.0743(3) 0.065(2) Uani 1 d .
H19 H 0.0885(3) 0.1144(3) -0.0531(3) 0.078 Uiso 1 d R
C20 C 0.0351(4) 0.1341(3) -0.1308(3) 0.072(2) Uani 1 d .
H20 H 0.0394(4) 0.0907(3) -0.1471(3) 0.086 Uiso 1 d R
C21 C -0.0001(3) 0.1841(3) -0.1646(3) 0.065(2) Uani 1 d .
C22 C -0.0047(4) 0.2470(3) -0.1384(3) 0.069(2) Uani 1 d .
H22 H -0.0281(4) 0.2813(3) -0.1595(3) 0.083 Uiso 1 d R
C23 C 0.0238(3) 0.2619(3) -0.0806(3) 0.064(2) Uani 1 d .
H23 H 0.0191(3) 0.3053(3) -0.0642(3) 0.077 Uiso 1 d R
C24 C -0.0299(4) 0.1688(4) -0.2280(3) 0.088(2) Uani 1 d .
H24 H -0.0329(4) 0.1193(4) -0.2315(3) 0.105 Uiso 1 d R
C25 C -0.1018(5) 0.1959(6) -0.2364(5) 0.144(4) Uani 1 d .
H25A H -0.1201(5) 0.1805(6) -0.2755(5) 0.216 Uiso 1 d R
H25B H -0.1005(5) 0.2445(6) -0.2360(5) 0.216 Uiso 1 d R
H25C H -0.1314(5) 0.1800(6) -0.2034(5) 0.216 Uiso 1 d R
C26 C 0.0195(5) 0.1934(6) -0.2778(4) 0.126(3) Uani 1 d .
H26A H 0.0188(5) 0.2420(6) -0.2795(4) 0.189 Uiso 1 d R
H26B H 0.0049(5) 0.1753(6) -0.3171(4) 0.189 Uiso 1 d R
H26C H 0.0662(5) 0.1781(6) -0.2688(4) 0.189 Uiso 1 d R
N6 N 0.2185(3) 0.1072(2) 0.1225(2) 0.0589(13) Uani 1 d .
C27 C 0.2871(4) 0.0931(3) 0.1171(3) 0.068(2) Uani 1 d .
C28 C 0.2941(3) 0.0341(3) 0.0847(3) 0.069(2) Uani 1 d .
H28 H 0.3357(3) 0.0125(3) 0.0740(3) 0.083 Uiso 1 d R
C29 C 0.2268(3) 0.0129(3) 0.0705(3) 0.059(2) Uani 1 d .
C30 C 0.3431(4) 0.1359(4) 0.1450(4) 0.101(3) Uani 1 d .
H30A H 0.3454(4) 0.1780(4) 0.1229(4) 0.152 Uiso 1 d R
H30B H 0.3875(4) 0.1132(4) 0.1424(4) 0.152 Uiso 1 d R
H30C H 0.3321(4) 0.1445(4) 0.1878(4) 0.152 Uiso 1 d R
C31 C 0.2045(3) -0.0506(3) 0.0388(3) 0.0560(15) Uani 1 d .
C32 C 0.2477(4) -0.0793(3) -0.0060(3) 0.069(2) Uani 1 d .
H32 H 0.2887(4) -0.0574(3) -0.0179(3) 0.083 Uiso 1 d R
C33 C 0.2311(4) -0.1411(4) -0.0320(3) 0.081(2) Uani 1 d .
H33 H 0.2601(4) -0.1593(4) -0.0624(3) 0.097 Uiso 1 d R
C34 C 0.1721(4) -0.1757(4) -0.0151(4) 0.083(2) Uani 1 d .
C35 C 0.1285(4) -0.1464(3) 0.0293(4) 0.088(2) Uani 1 d .
H35 H 0.0879(4) -0.1688(3) 0.0416(4) 0.105 Uiso 1 d R
C36 C 0.1444(3) -0.0848(3) 0.0557(3) 0.073(2) Uani 1 d .
H36 H 0.1142(3) -0.0658(3) 0.0848(3) 0.087 Uiso 1 d R
C37 C 0.1579(6) -0.2466(5) -0.0418(6) 0.141(4) Uani 1 d .
H37 H 0.1264(6) -0.2569(5) -0.0072(6) 0.169 Uiso 1 d R
C38 C 0.2060(6) -0.2971(4) -0.0229(6) 0.156(5) Uani 1 d .
H38A H 0.2101(6) -0.2958(4) 0.0215(6) 0.233 Uiso 1 d R
H38B H 0.2511(6) -0.2891(4) -0.0412(6) 0.233 Uiso 1 d R
H38C H 0.1890(6) -0.3408(4) -0.0355(6) 0.233 Uiso 1 d R
C39 C 0.1053(9) -0.2521(6) -0.0828(6) 0.218(8) Uani 1 d .
H39A H 0.1213(9) -0.2396(6) -0.1234(6) 0.327 Uiso 1 d R
H39B H 0.0675(9) -0.2229(6) -0.0706(6) 0.327 Uiso 1 d R
H39C H 0.0894(9) -0.2982(6) -0.0833(6) 0.327 Uiso 1 d R
B B 0.1805(4) 0.1685(3) 0.1516(3) 0.060(2) Uani 1 d .
H0 H 0.2142(4) 0.1962(3) 0.1749(3) 0.072 Uiso 1 d R
Cl1 Cl 0.0438(5) -0.0163(6) 0.4254(3) 0.164(4) Uani 0.50 d P
O2 O 0.0650(12) -0.0460(11) 0.3816(13) 0.208(9) Uani 0.50 d P
O3 O 0.0452(21) 0.0486(10) 0.4280(9) 0.258(18) Uani 0.50 d P
O4 O 0.0594(13) -0.0497(16) 0.4696(14) 0.275(14) Uani 0.50 d P
O5 O -0.0166(11) 0.0022(26) 0.4136(8) 0.347(25) Uani 0.50 d P

loop_
_atom_type_symbol
_atom_type_description
_atom_type_scat_dispersion_real
_atom_type_scat_dispersion_imag
_atom_type_scat_source
C C 0.0033 0.0016 'International Tables Vol C Tables 4.2.6.8 and 6.1.1.4'
H H 0.0000 0.0000 'International Tables Vol C Tables 4.2.6.8 and 6.1.1.4'
B B 0.0013 0.0007 'International Tables Vol C Tables 4.2.6.8 and 6.1.1.4'
N N 0.0061 0.0033 'International Tables Vol C Tables 4.2.6.8 and 6.1.1.4'
O O 0.0106 0.0060 'International Tables Vol C Tables 4.2.6.8 and 6.1.1.4'
Zn Zn 0.2839 1.4301 'International Tables Vol C Tables 4.2.6.8 and 6.1.1.4'
Cl Cl 0.1484 0.1585 'International Tables Vol C Tables 4.2.6.8 and 6.1.1.4'

loop_
_geom_angle_atom_site_label_1
_geom_angle_atom_site_label_2
_geom_angle_atom_site_label_3
_geom_angle
_geom_angle_publ_flag
O1 Zn N3 128.3(2) y
O1 Zn N1 116.8(2) y
N3 Zn N1 94.4(2) y
O1 Zn N2 121.9(2) y
N3 Zn N2 91.7(2) y
N1 Zn N2 96.1(2) y
C3 N1 N4 106.7(5) y
C3 N1 Zn 139.0(4) y
N4 N1 Zn 111.1(4) y
C29 N3 N6 106.7(5) y
C29 N3 Zn 140.2(4) y
N6 N3 Zn 110.9(3) y
C16 N2 N5 107.1(4) y
C16 N2 Zn 140.5(4) y
N5 N2 Zn 109.6(3) y
C1 N4 N1 109.2(5) y
C1 N4 B 131.1(6) y
N1 N4 B 119.6(5) y
C2 C1 N4 108.4(6) y
C2 C1 C4 128.7(6) y
N4 C1 C4 122.9(7) y
C1 C2 C3 106.6(6) y
N1 C3 C2 109.0(5) y
N1 C3 C5 122.7(5) y
C2 C3 C5 128.2(6) y
C10 C5 C6 117.3(6) y
C10 C5 C3 122.1(6) y
C6 C5 C3 120.5(6) y
C5 C6 C7 120.5(7) y
C8 C7 C6 122.1(7) y
C7 C8 C9 116.9(7) y
C7 C8 C11 121.7(8) y
C9 C8 C11 121.4(8) y
C10 C9 C8 121.7(7) y
C9 C10 C5 121.5(6) y
C12 C11 C13 120.5(10) y
C12 C11 C8 113.7(10) y
C13 C11 C8 112.8(8) y
C14 N5 N2 109.1(5) y
C14 N5 B 130.9(5) y
N2 N5 B 119.7(4) y
N5 C14 C15 107.9(5) y
N5 C14 C17 123.0(6) y
C15 C14 C17 129.1(6) y
C14 C15 C16 106.8(6) y
N2 C16 C15 109.0(5) y
N2 C16 C18 122.0(5) y
C15 C16 C18 128.7(6) y
C19 C18 C23 116.9(6) y
C19 C18 C16 122.4(5) y
C23 C18 C16 120.7(6) y
C20 C19 C18 121.9(6) y
C19 C20 C21 121.0(6) y
C22 C21 C20 117.1(6) y
C22 C21 C24 122.1(6) y
C20 C21 C24 120.7(6) y
C21 C22 C23 122.5(6) y
C22 C23 C18 120.5(6) y
C25 C24 C21 112.7(7) y
C25 C24 C26 112.1(8) y
C21 C24 C26 110.1(6) y
C27 N6 N3 109.0(5) y
C27 N6 B 130.9(5) y
N3 N6 B 120.0(5) y
N6 C27 C28 108.5(5) y
N6 C27 C30 123.2(6) y
C28 C27 C30 128.3(7) y
C27 C28 C29 106.2(6) y
N3 C29 C28 109.7(5) y
N3 C29 C31 121.9(5) y
C28 C29 C31 128.3(6) y
C36 C31 C32 118.6(6) y
C36 C31 C29 121.8(6) y
C32 C31 C29 119.5(6) y
C33 C32 C31 120.4(7) y
C34 C33 C32 121.5(7) y
C33 C34 C35 118.0(6) y
C33 C34 C37 120.0(8) y
C35 C34 C37 121.9(8) y
C36 C35 C34 121.2(7) y
C31 C36 C35 120.3(7) y
C39 C37 C38 128.2(9) y
C39 C37 C34 116.9(9) y
C38 C37 C34 114.7(8) y
N5 B N4 109.3(5) y
N5 B N6 109.6(5) y
N4 B N6 109.0(5) y
O4 Cl1 O2 106.1(17) y
O4 Cl1 O5 124.1(22) y
O2 Cl1 O5 107.5(18) y
O4 Cl1 O3 120.7(21) y
O2 Cl1 O3 121.4(17) y
O5 Cl1 O3 74.6(22) y
Cl1 O2 O4 37.1(12) y
Cl1 O3 O5 51.4(14) y
Cl1 O4 O2 36.7(11) y
Cl1 O5 O3 54.1(13) y

loop_
_geom_bond_atom_site_label_1
_geom_bond_atom_site_label_2
_geom_bond_distance
_geom_bond_publ_flag
Zn O1 1.879(4) y
Zn N3 2.019(5) y
Zn N1 2.025(5) y
Zn N2 2.027(5) y
N1 C3 1.351(7) y
N1 N4 1.373(6) y
N3 C29 1.336(7) y
N3 N6 1.376(6) y
N2 C16 1.344(7) y
N2 N5 1.382(6) y
N4 C1 1.363(8) y
N4 B 1.533(9) y
C1 C2 1.355(9) y
C1 C4 1.499(9) y
C2 C3 1.402(8) y
C3 C5 1.460(9) y
C5 C10 1.380(9) y
C5 C6 1.387(9) y
C6 C7 1.395(10) y
C7 C8 1.374(10) y
C8 C9 1.379(10) y
C8 C11 1.524(11) y
C9 C10 1.384(9) y
C11 C12 1.379(14) y
C11 C13 1.454(12) y
N5 C14 1.355(7) y
N5 B 1.533(8) y
C14 C15 1.372(9) y
C14 C17 1.495(8) y
C15 C16 1.396(8) y
C16 C18 1.458(8) y
C18 C19 1.392(8) y
C18 C23 1.393(8) y
C19 C20 1.373(8) y
C20 C21 1.398(9) y
C21 C22 1.364(9) y
C21 C24 1.512(9) y
C22 C23 1.391(8) y
C24 C25 1.485(11) y
C24 C26 1.509(11) y
N6 C27 1.344(8) y
N6 B 1.543(9) y
C27 C28 1.363(9) y
C27 C30 1.490(9) y
C28 C29 1.385(8) y
C29 C31 1.490(8) y
C31 C36 1.380(8) y
C31 C32 1.391(8) y
C32 C33 1.378(9) y
C33 C34 1.366(10) y
C34 C35 1.394(10) y
C34 C37 1.535(10) y
C35 C36 1.377(9) y
C37 C39 1.341(13) y
C37 C38 1.415(12) y
Cl1 O4 1.19(3) y
Cl1 O2 1.18(2) y
Cl1 O5 1.24(2) y
Cl1 O3 1.28(2) y
O2 O4 1.90(4) y
O3 O5 1.52(4) y
